data_7015786
loop_
_publ_author_name
'Kovalenko, Oleksandr O.'
'Brusylovets, Oleksii A.'
'Kinzhybalo, Vasyl'
'Lis, Tadeusz'
'Brusilovets, Anatolii I.'

_publ_section_title
;
 Reactions of ((i)PrO)3M\\tb M(O(i)Pr)3 (M = Mo, W) with low-coordinate
 phosphorus compounds. Formation of the first four-membered planar
 metallacycles, containing an M\\tb M triple bond.
;
_journal_issue 18
_journal_name_full 'Dalton transactions (Cambridge, England : 2003)'
_journal_page_first 4814
_journal_page_last 4817
_journal_paper_doi 10.1039/c1dt10099h
_journal_volume 40
_journal_year 2011
_chemical_formula_moiety 'C30 H78 Mo2 N3 O6 P Si4'
_chemical_formula_sum 'C30 H78 Mo2 N3 O6 P Si4'
_chemical_formula_weight 912.16
_chemical_name_systematic
;
?
;
_space_group_IT_number 2
_symmetry_cell_setting triclinic
_symmetry_space_group_name_Hall '-P 1'
_symmetry_space_group_name_H-M 'P -1'
_atom_sites_solution_hydrogens geom
_atom_sites_solution_primary direct
_atom_sites_solution_secondary difmap
_audit_creation_method SHELXL-97
_cell_angle_alpha 88.52(3)
_cell_angle_beta 86.50(3)
_cell_angle_gamma 64.50(3)
_cell_formula_units_Z 2
_cell_length_a 11.760(3)
_cell_length_b 13.424(4)
_cell_length_c 16.339(5)
_cell_measurement_reflns_used 30064
_cell_measurement_temperature 100(2)
_cell_measurement_theta_max 60
_cell_measurement_theta_min 4
_cell_volume 2323.8(13)
_computing_cell_refinement 'CrysAlis RED (Oxford Diffraction, 1995-2003)'
_computing_data_collection 'CrysAlis CCD (Oxford Diffraction, 1995-2003)'
_computing_data_reduction 'CrysAlis RED (Oxford Diffraction, 1995-2003)'
_computing_structure_refinement 'SHELXL-97 (Sheldrick, 1997)'
_computing_structure_solution 'SHELXS-97 (Sheldrick, 1990)'
_diffrn_ambient_temperature 100(2)
_diffrn_measured_fraction_theta_full 0.975
_diffrn_measured_fraction_theta_max 0.975
_diffrn_measurement_device_type
;
'Oxford Xcalibur PX \k-geometry diffractometer with CCD area detector'
;
_diffrn_measurement_method '\w and \f'
_diffrn_radiation_monochromator graphite
_diffrn_radiation_source 'fine-focus sealed tube'
_diffrn_radiation_type MoK\a
_diffrn_radiation_wavelength 0.71073
_diffrn_reflns_av_R_equivalents 0.0352
_diffrn_reflns_av_sigmaI/netI 0.0337
_diffrn_reflns_limit_h_max 16
_diffrn_reflns_limit_h_min -16
_diffrn_reflns_limit_k_max 17
_diffrn_reflns_limit_k_min -18
_diffrn_reflns_limit_l_max 22
_diffrn_reflns_limit_l_min -22
_diffrn_reflns_number 35863
_diffrn_reflns_theta_full 30.00
_diffrn_reflns_theta_max 30.00
_diffrn_reflns_theta_min 4.68
_exptl_absorpt_coefficient_mu 0.714
_exptl_absorpt_correction_T_max 0.8703
_exptl_absorpt_correction_T_min 0.7632
_exptl_absorpt_correction_type analytical
_exptl_absorpt_process_details
;
CrysAlis RED (Oxford Diffraction, 1995-2003)
;
_exptl_crystal_colour red
_exptl_crystal_density_diffrn 1.304
_exptl_crystal_density_method 'not measured'
_exptl_crystal_description block
_exptl_crystal_F_000 964
_exptl_crystal_size_max 0.40
_exptl_crystal_size_mid 0.25
_exptl_crystal_size_min 0.20
_refine_diff_density_max 2.810
_refine_diff_density_min -0.725
_refine_diff_density_rms 0.121
_refine_ls_extinction_method none
_refine_ls_goodness_of_fit_ref 1.133
_refine_ls_hydrogen_treatment constr
_refine_ls_matrix_type full
_refine_ls_number_parameters 439
_refine_ls_number_reflns 13203
_refine_ls_number_restraints 0
_refine_ls_restrained_S_all 1.133
_refine_ls_R_factor_all 0.0559
_refine_ls_R_factor_gt 0.0448
_refine_ls_shift/su_max 0.001
_refine_ls_shift/su_mean 0.000
_refine_ls_structure_factor_coef Fsqd
_refine_ls_weighting_details 'calc w=1/[\s^2^(Fo^2^)+(0.0688P)^2^+0.6707P] where P=(Fo^2^+2Fc^2^)/3'
_refine_ls_weighting_scheme calc
_refine_ls_wR_factor_gt 0.1128
_refine_ls_wR_factor_ref 0.1191
_reflns_number_gt 10678
_reflns_number_total 13203
_reflns_threshold_expression >2sigma(I)
_cod_data_source_file c1dt10099h.txt
_cod_data_source_block anat1abs
_cod_original_cell_volume 2323.8(12)
_cod_database_code 7015786

loop_
_symmetry_equiv_pos_as_xyz
'x, y, z'
'-x, -y, -z'

loop_
_atom_site_label
_atom_site_type_symbol
_atom_site_fract_x
_atom_site_fract_y
_atom_site_fract_z
_atom_site_U_iso_or_equiv
_atom_site_adp_type
_atom_site_occupancy
_atom_site_symmetry_multiplicity
_atom_site_calc_flag
_atom_site_refinement_flags
_atom_site_disorder_assembly
_atom_site_disorder_group
Mo1 Mo 0.437744(19) 0.198022(17) 0.176532(12) 0.01740(6) Uani 1 1 d . . .
Mo2 Mo 0.406956(18) 0.301813(16) 0.288886(11) 0.01422(6) Uani 1 1 d . . .
P P 0.26059(5) 0.52853(5) 0.24560(3) 0.01389(12) Uani 1 1 d . . .
N2 N 0.19869(19) 0.64877(17) 0.29619(12) 0.0172(4) Uani 1 1 d . . .
Si3 Si 0.21722(7) 0.65183(6) 0.40359(4) 0.02125(14) Uani 1 1 d . . .
C7 C 0.3009(3) 0.5103(2) 0.44502(15) 0.0260(5) Uani 1 1 d . . .
H7A H 0.2577 0.4656 0.4304 0.039 Uiso 1 1 calc R . .
H7B H 0.3012 0.5137 0.5048 0.039 Uiso 1 1 calc R . .
H7C H 0.3879 0.4768 0.4217 0.039 Uiso 1 1 calc R . .
C8 C 0.0597(3) 0.7163(3) 0.46249(18) 0.0331(6) Uani 1 1 d . . .
H8A H -0.0068 0.7542 0.4243 0.050 Uiso 1 1 calc R . .
H8B H 0.0606 0.7696 0.5020 0.050 Uiso 1 1 calc R . .
H8C H 0.0435 0.6587 0.4917 0.050 Uiso 1 1 calc R . .
C9 C 0.3112(3) 0.7305(2) 0.42538(18) 0.0289(6) Uani 1 1 d . . .
H9A H 0.3679 0.7261 0.3777 0.043 Uiso 1 1 calc R . .
H9B H 0.3609 0.6984 0.4732 0.043 Uiso 1 1 calc R . .
H9C H 0.2537 0.8079 0.4365 0.043 Uiso 1 1 calc R . .
Si2 Si 0.10543(7) 0.77562(6) 0.24610(5) 0.02308(15) Uani 1 1 d . . .
C4 C 0.0744(3) 0.8953(2) 0.3155(2) 0.0359(7) Uani 1 1 d . . .
H4A H 0.0400 0.8835 0.3691 0.054 Uiso 1 1 calc R . .
H4B H 0.0135 0.9636 0.2912 0.054 Uiso 1 1 calc R . .
H4C H 0.1534 0.9013 0.3223 0.054 Uiso 1 1 calc R . .
C5 C 0.1756(3) 0.8129(2) 0.15103(19) 0.0330(6) Uani 1 1 d . . .
H5A H 0.2514 0.8209 0.1642 0.049 Uiso 1 1 calc R . .
H5B H 0.1140 0.8827 0.1292 0.049 Uiso 1 1 calc R . .
H5C H 0.1981 0.7546 0.1100 0.049 Uiso 1 1 calc R . .
C6 C -0.0511(3) 0.7832(3) 0.2230(2) 0.0347(7) Uani 1 1 d . . .
H6A H -0.0406 0.7331 0.1776 0.052 Uiso 1 1 calc R . .
H6B H -0.1071 0.8589 0.2075 0.052 Uiso 1 1 calc R . .
H6C H -0.0881 0.7615 0.2716 0.052 Uiso 1 1 calc R . .
N3 N 0.21472(19) 0.43545(17) 0.27423(12) 0.0166(4) Uani 1 1 d . . .
Si4 Si 0.06626(6) 0.43653(6) 0.28078(4) 0.01815(13) Uani 1 1 d . . .
C41 C -0.0231(2) 0.4904(2) 0.18593(17) 0.0260(5) Uani 1 1 d . . .
H41A H -0.0303 0.5648 0.1740 0.039 Uiso 1 1 calc R . .
H41B H -0.1076 0.4932 0.1946 0.039 Uiso 1 1 calc R . .
H41C H 0.0219 0.4415 0.1397 0.039 Uiso 1 1 calc R . .
C43 C 0.0756(3) 0.2959(2) 0.29942(18) 0.0276(6) Uani 1 1 d . . .
H43A H 0.1414 0.2432 0.2623 0.041 Uiso 1 1 calc R . .
H43B H -0.0058 0.2960 0.2894 0.041 Uiso 1 1 calc R . .
H43C H 0.0962 0.2744 0.3564 0.041 Uiso 1 1 calc R . .
C42 C -0.0337(3) 0.5260(2) 0.36813(17) 0.0276(6) Uani 1 1 d . . .
H42A H 0.0099 0.5008 0.4191 0.041 Uiso 1 1 calc R . .
H42B H -0.1147 0.5213 0.3732 0.041 Uiso 1 1 calc R . .
H42C H -0.0485 0.6027 0.3576 0.041 Uiso 1 1 calc R . .
N1 N 0.41003(18) 0.45849(16) 0.24863(11) 0.0146(4) Uani 1 1 d . . .
Si1 Si 0.53686(6) 0.49314(5) 0.23853(4) 0.01571(13) Uani 1 1 d . . .
C1 C 0.4902(3) 0.6347(2) 0.19485(17) 0.0248(5) Uani 1 1 d . . .
H1A H 0.4532 0.6395 0.1419 0.037 Uiso 1 1 calc R . .
H1B H 0.5649 0.6494 0.1871 0.037 Uiso 1 1 calc R . .
H1C H 0.4281 0.6894 0.2327 0.037 Uiso 1 1 calc R . .
C2 C 0.6029(2) 0.4918(2) 0.33991(15) 0.0226(5) Uani 1 1 d . . .
H2A H 0.5445 0.5558 0.3722 0.034 Uiso 1 1 calc R . .
H2B H 0.6845 0.4950 0.3313 0.034 Uiso 1 1 calc R . .
H2C H 0.6145 0.4239 0.3694 0.034 Uiso 1 1 calc R . .
C3 C 0.6650(2) 0.3961(2) 0.16771(15) 0.0208(5) Uani 1 1 d . . .
H3A H 0.6827 0.3199 0.1829 0.031 Uiso 1 1 calc R . .
H3B H 0.7414 0.4075 0.1717 0.031 Uiso 1 1 calc R . .
H3C H 0.6381 0.4099 0.1113 0.031 Uiso 1 1 calc R . .
O6 O 0.21426(16) 0.57954(14) 0.15780(10) 0.0176(3) Uani 1 1 d . . .
C27 C 0.2351(2) 0.5132(2) 0.08375(14) 0.0210(5) Uani 1 1 d . . .
H27 H 0.2192 0.4470 0.0970 0.025 Uiso 1 1 calc R . .
C26 C 0.1388(3) 0.5886(3) 0.02448(16) 0.0307(6) Uani 1 1 d . . .
H26A H 0.0539 0.6158 0.0510 0.046 Uiso 1 1 calc R . .
H26B H 0.1432 0.5471 -0.0250 0.046 Uiso 1 1 calc R . .
H26C H 0.1577 0.6513 0.0095 0.046 Uiso 1 1 calc R . .
C28 C 0.3691(2) 0.4772(2) 0.04843(15) 0.0219(5) Uani 1 1 d . . .
H28A H 0.3847 0.5424 0.0371 0.033 Uiso 1 1 calc R . .
H28B H 0.3807 0.4362 -0.0026 0.033 Uiso 1 1 calc R . .
H28C H 0.4283 0.4297 0.0880 0.033 Uiso 1 1 calc R . .
O4 O 0.57383(15) 0.25566(14) 0.32513(10) 0.0180(3) Uani 1 1 d . . .
C21 C 0.6962(2) 0.1658(2) 0.31199(15) 0.0210(5) Uani 1 1 d . . .
H21 H 0.7093 0.1425 0.2532 0.025 Uiso 1 1 calc R . .
C22 C 0.7042(3) 0.0695(2) 0.3664(2) 0.0307(6) Uani 1 1 d . . .
H22A H 0.6943 0.0915 0.4241 0.046 Uiso 1 1 calc R . .
H22B H 0.7864 0.0066 0.3561 0.046 Uiso 1 1 calc R . .
H22C H 0.6369 0.0485 0.3541 0.046 Uiso 1 1 calc R . .
C20 C 0.7967(2) 0.2023(2) 0.33279(19) 0.0281(6) Uani 1 1 d . . .
H20A H 0.7936 0.2619 0.2957 0.042 Uiso 1 1 calc R . .
H20B H 0.8801 0.1397 0.3265 0.042 Uiso 1 1 calc R . .
H20C H 0.7814 0.2288 0.3896 0.042 Uiso 1 1 calc R . .
O5 O 0.34705(16) 0.21590(15) 0.36037(11) 0.0218(4) Uani 1 1 d . . .
C24 C 0.3099(3) 0.2293(2) 0.44646(16) 0.0261(5) Uani 1 1 d . . .
H24 H 0.2323 0.3001 0.4548 0.031 Uiso 1 1 calc R . .
C23 C 0.4130(3) 0.2323(3) 0.49699(17) 0.0339(7) Uani 1 1 d . . .
H23A H 0.4840 0.1589 0.4973 0.051 Uiso 1 1 calc R . .
H23B H 0.3795 0.2544 0.5534 0.051 Uiso 1 1 calc R . .
H23C H 0.4419 0.2856 0.4729 0.051 Uiso 1 1 calc R . .
C25 C 0.2787(3) 0.1344(3) 0.4733(2) 0.0376(7) Uani 1 1 d . . .
H25A H 0.2133 0.1331 0.4395 0.056 Uiso 1 1 calc R . .
H25B H 0.2480 0.1441 0.5310 0.056 Uiso 1 1 calc R . .
H25C H 0.3547 0.0646 0.4667 0.056 Uiso 1 1 calc R . .
O3 O 0.47486(19) 0.05283(15) 0.20919(12) 0.0260(4) Uani 1 1 d . . .
C18 C 0.4776(3) -0.0197(2) 0.27515(18) 0.0283(6) Uani 1 1 d . . .
H18 H 0.4852 0.0127 0.3278 0.034 Uiso 1 1 calc R . .
C19 C 0.5928(3) -0.1282(3) 0.2592(2) 0.0416(8) Uani 1 1 d . . .
H19A H 0.5883 -0.1574 0.2058 0.062 Uiso 1 1 calc R . .
H19B H 0.5953 -0.1812 0.3023 0.062 Uiso 1 1 calc R . .
H19C H 0.6692 -0.1161 0.2593 0.062 Uiso 1 1 calc R . .
C17 C 0.3564(3) -0.0336(3) 0.2792(2) 0.0422(8) Uani 1 1 d . . .
H17A H 0.2844 0.0387 0.2870 0.063 Uiso 1 1 calc R . .
H17B H 0.3567 -0.0819 0.3252 0.063 Uiso 1 1 calc R . .
H17C H 0.3497 -0.0664 0.2279 0.063 Uiso 1 1 calc R . .
O1 O 0.27635(17) 0.26319(15) 0.12935(11) 0.0239(4) Uani 1 1 d . . .
C12 C 0.2576(3) 0.2037(2) 0.06278(18) 0.0303(6) Uani 1 1 d . . .
H12 H 0.3359 0.1339 0.0527 0.036 Uiso 1 1 calc R . .
C11 C 0.1492(3) 0.1747(3) 0.0879(2) 0.0400(8) Uani 1 1 d . . .
H11A H 0.1690 0.1293 0.1376 0.060 Uiso 1 1 calc R . .
H11B H 0.1363 0.1334 0.0435 0.060 Uiso 1 1 calc R . .
H11C H 0.0721 0.2426 0.0987 0.060 Uiso 1 1 calc R . .
C13 C 0.2333(3) 0.2741(3) -0.01448(19) 0.0389(7) Uani 1 1 d . . .
H13A H 0.1579 0.3437 -0.0047 0.058 Uiso 1 1 calc R . .
H13B H 0.2202 0.2343 -0.0597 0.058 Uiso 1 1 calc R . .
H13C H 0.3061 0.2898 -0.0288 0.058 Uiso 1 1 calc R . .
O2 O 0.57864(17) 0.21529(15) 0.12506(11) 0.0221(4) Uani 1 1 d . . .
C15 C 0.6531(3) 0.1658(2) 0.05223(17) 0.0280(6) Uani 1 1 d . . .
H15 H 0.6574 0.2265 0.0173 0.034 Uiso 1 1 calc R . .
C14 C 0.5983(3) 0.1063(3) 0.0025(2) 0.0396(8) Uani 1 1 d . . .
H14A H 0.5849 0.0509 0.0368 0.059 Uiso 1 1 calc R . .
H14B H 0.6568 0.0698 -0.0442 0.059 Uiso 1 1 calc R . .
H14C H 0.5175 0.1593 -0.0176 0.059 Uiso 1 1 calc R . .
C16 C 0.7857(3) 0.0915(3) 0.0748(2) 0.0424(8) Uani 1 1 d . . .
H16A H 0.8174 0.1328 0.1081 0.064 Uiso 1 1 calc R . .
H16B H 0.8402 0.0649 0.0248 0.064 Uiso 1 1 calc R . .
H16C H 0.7855 0.0284 0.1064 0.064 Uiso 1 1 calc R . .

loop_
_atom_site_aniso_label
_atom_site_aniso_U_11
_atom_site_aniso_U_22
_atom_site_aniso_U_33
_atom_site_aniso_U_23
_atom_site_aniso_U_13
_atom_site_aniso_U_12
Mo1 0.01719(10) 0.01785(11) 0.01911(10) -0.00234(7) -0.00067(7) -0.00929(8)
Mo2 0.01378(10) 0.01663(10) 0.01376(10) 0.00117(7) -0.00086(7) -0.00800(8)
P 0.0138(3) 0.0171(3) 0.0113(2) 0.0006(2) -0.00083(19) -0.0072(2)
N2 0.0167(9) 0.0191(10) 0.0149(9) -0.0021(7) 0.0012(7) -0.0069(8)
Si3 0.0228(3) 0.0272(4) 0.0169(3) -0.0065(3) 0.0034(3) -0.0139(3)
C7 0.0327(14) 0.0361(15) 0.0138(11) -0.0001(10) -0.0035(10) -0.0187(12)
C8 0.0324(15) 0.0452(17) 0.0261(14) -0.0133(12) 0.0112(11) -0.0217(14)
C9 0.0281(13) 0.0317(14) 0.0302(14) -0.0128(11) 0.0044(11) -0.0161(12)
Si2 0.0180(3) 0.0182(3) 0.0299(4) 0.0021(3) 0.0001(3) -0.0051(3)
C4 0.0262(14) 0.0206(13) 0.055(2) -0.0094(13) 0.0054(13) -0.0047(11)
C5 0.0331(15) 0.0267(14) 0.0363(15) 0.0107(11) -0.0011(12) -0.0110(12)
C6 0.0212(13) 0.0278(15) 0.0528(19) 0.0070(13) -0.0091(12) -0.0079(12)
N3 0.0167(9) 0.0190(10) 0.0159(9) -0.0014(7) 0.0002(7) -0.0094(8)
Si4 0.0145(3) 0.0239(3) 0.0183(3) -0.0007(2) -0.0002(2) -0.0105(3)
C41 0.0193(12) 0.0332(14) 0.0273(13) 0.0005(11) -0.0060(10) -0.0124(11)
C43 0.0228(12) 0.0286(14) 0.0368(15) 0.0012(11) -0.0012(11) -0.0162(11)
C42 0.0203(12) 0.0367(15) 0.0281(13) -0.0033(11) 0.0042(10) -0.0150(11)
N1 0.0137(8) 0.0166(9) 0.0127(8) 0.0014(7) -0.0018(7) -0.0059(7)
Si1 0.0153(3) 0.0193(3) 0.0155(3) 0.0002(2) -0.0005(2) -0.0103(3)
C1 0.0283(13) 0.0199(12) 0.0289(13) 0.0024(10) 0.0015(10) -0.0134(11)
C2 0.0205(11) 0.0278(13) 0.0225(12) -0.0020(10) -0.0046(9) -0.0125(10)
C3 0.0177(11) 0.0251(12) 0.0193(11) -0.0006(9) 0.0019(9) -0.0092(10)
O6 0.0181(8) 0.0218(8) 0.0123(7) 0.0006(6) -0.0023(6) -0.0078(7)
C27 0.0204(11) 0.0297(13) 0.0130(10) -0.0022(9) -0.0030(8) -0.0106(10)
C26 0.0246(13) 0.0476(18) 0.0162(11) 0.0036(11) -0.0042(10) -0.0118(12)
C28 0.0187(11) 0.0299(13) 0.0152(10) 0.0007(9) 0.0000(9) -0.0087(10)
O4 0.0150(8) 0.0207(8) 0.0173(8) 0.0009(6) -0.0026(6) -0.0066(7)
C21 0.0172(11) 0.0216(12) 0.0210(11) -0.0002(9) -0.0027(9) -0.0050(9)
C22 0.0206(12) 0.0225(13) 0.0492(17) 0.0088(12) -0.0048(12) -0.0096(11)
C20 0.0155(11) 0.0268(14) 0.0413(16) 0.0054(11) -0.0037(10) -0.0086(10)
O5 0.0196(8) 0.0241(9) 0.0215(8) 0.0047(7) 0.0023(7) -0.0099(7)
C24 0.0260(13) 0.0270(13) 0.0227(12) 0.0068(10) 0.0048(10) -0.0101(11)
C23 0.0342(15) 0.0425(17) 0.0212(13) 0.0092(12) -0.0015(11) -0.0134(14)
C25 0.0326(15) 0.0337(16) 0.0410(17) 0.0130(13) 0.0122(13) -0.0116(13)
O3 0.0309(10) 0.0171(9) 0.0327(10) -0.0027(7) 0.0013(8) -0.0132(8)
C18 0.0307(14) 0.0207(13) 0.0354(15) 0.0032(11) -0.0021(11) -0.0130(11)
C19 0.0362(17) 0.0267(15) 0.051(2) 0.0044(14) 0.0016(14) -0.0039(13)
C17 0.0376(17) 0.0383(18) 0.061(2) 0.0035(15) -0.0018(15) -0.0262(15)
O1 0.0225(9) 0.0262(9) 0.0247(9) -0.0084(7) -0.0058(7) -0.0108(8)
C12 0.0266(13) 0.0326(15) 0.0335(14) -0.0146(12) -0.0049(11) -0.0131(12)
C11 0.0340(16) 0.0405(18) 0.0513(19) -0.0198(15) -0.0033(14) -0.0202(14)
C13 0.0400(17) 0.0489(19) 0.0283(15) -0.0106(13) -0.0106(13) -0.0178(15)
O2 0.0227(9) 0.0262(9) 0.0201(8) -0.0056(7) 0.0051(7) -0.0134(8)
C15 0.0302(14) 0.0312(14) 0.0222(12) -0.0042(10) 0.0066(10) -0.0136(12)
C14 0.0376(17) 0.051(2) 0.0324(15) -0.0212(14) 0.0083(13) -0.0212(15)
C16 0.0312(16) 0.052(2) 0.0317(16) -0.0100(14) 0.0036(12) -0.0058(15)

loop_
_atom_type_symbol
_atom_type_description
_atom_type_scat_dispersion_real
_atom_type_scat_dispersion_imag
_atom_type_scat_source
C C 0.0033 0.0016 'International Tables Vol C Tables 4.2.6.8 and 6.1.1.4'
H H 0.0000 0.0000 'International Tables Vol C Tables 4.2.6.8 and 6.1.1.4'
N N 0.0061 0.0033 'International Tables Vol C Tables 4.2.6.8 and 6.1.1.4'
O O 0.0106 0.0060 'International Tables Vol C Tables 4.2.6.8 and 6.1.1.4'
Si Si 0.0817 0.0704 'International Tables Vol C Tables 4.2.6.8 and 6.1.1.4'
P P 0.1023 0.0942 'International Tables Vol C Tables 4.2.6.8 and 6.1.1.4'
Mo Mo -1.6832 0.6857 'International Tables Vol C Tables 4.2.6.8 and 6.1.1.4'

loop_
_geom_angle_atom_site_label_1
_geom_angle_atom_site_label_2
_geom_angle_atom_site_label_3
_geom_angle
_geom_angle_site_symmetry_1
_geom_angle_site_symmetry_3
_geom_angle_publ_flag
O3 Mo1 O2 113.80(9) . . ?
O3 Mo1 O1 109.82(9) . . ?
O2 Mo1 O1 120.54(9) . . ?
O3 Mo1 Mo2 108.87(7) . . ?
O2 Mo1 Mo2 99.07(6) . . ?
O1 Mo1 Mo2 102.94(6) . . ?
O4 Mo2 O5 100.69(8) . . ?
O4 Mo2 N1 88.49(8) . . ?
O5 Mo2 N1 152.33(7) . . ?
O4 Mo2 N3 149.14(7) . . ?
O5 Mo2 N3 93.57(8) . . ?
N1 Mo2 N3 67.45(8) . . ?
O4 Mo2 Mo1 103.24(6) . . ?
O5 Mo2 Mo1 95.72(6) . . ?
N1 Mo2 Mo1 107.61(5) . . ?
N3 Mo2 Mo1 102.37(6) . . ?
O4 Mo2 P 119.91(6) . . ?
O5 Mo2 P 124.91(6) . . ?
N1 Mo2 P 33.57(5) . . ?
N3 Mo2 P 33.87(6) . . ?
Mo1 Mo2 P 108.03(3) . . ?
O6 P N1 114.37(10) . . ?
O6 P N3 113.21(10) . . ?
N1 P N3 99.87(11) . . ?
O6 P N2 96.15(10) . . ?
N1 P N2 115.93(11) . . ?
N3 P N2 118.27(11) . . ?
O6 P Mo2 128.66(7) . . ?
N1 P Mo2 49.55(8) . . ?
N3 P Mo2 50.32(8) . . ?
N2 P Mo2 135.18(8) . . ?
P N2 Si3 120.21(12) . . ?
P N2 Si2 121.34(12) . . ?
Si3 N2 Si2 118.35(12) . . ?
N2 Si3 C7 111.11(11) . . ?
N2 Si3 C9 110.93(12) . . ?
C7 Si3 C9 107.81(14) . . ?
N2 Si3 C8 111.33(13) . . ?
C7 Si3 C8 106.37(14) . . ?
C9 Si3 C8 109.12(13) . . ?
Si3 C7 H7A 109.5 . . ?
Si3 C7 H7B 109.5 . . ?
H7A C7 H7B 109.5 . . ?
Si3 C7 H7C 109.5 . . ?
H7A C7 H7C 109.5 . . ?
H7B C7 H7C 109.5 . . ?
Si3 C8 H8A 109.5 . . ?
Si3 C8 H8B 109.5 . . ?
H8A C8 H8B 109.5 . . ?
Si3 C8 H8C 109.5 . . ?
H8A C8 H8C 109.5 . . ?
H8B C8 H8C 109.5 . . ?
Si3 C9 H9A 109.5 . . ?
Si3 C9 H9B 109.5 . . ?
H9A C9 H9B 109.5 . . ?
Si3 C9 H9C 109.5 . . ?
H9A C9 H9C 109.5 . . ?
H9B C9 H9C 109.5 . . ?
N2 Si2 C6 111.16(13) . . ?
N2 Si2 C5 117.97(12) . . ?
C6 Si2 C5 108.32(15) . . ?
N2 Si2 C4 109.81(13) . . ?
C6 Si2 C4 106.84(15) . . ?
C5 Si2 C4 101.87(15) . . ?
Si2 C4 H4A 109.5 . . ?
Si2 C4 H4B 109.5 . . ?
H4A C4 H4B 109.5 . . ?
Si2 C4 H4C 109.5 . . ?
H4A C4 H4C 109.5 . . ?
H4B C4 H4C 109.5 . . ?
Si2 C5 H5A 109.5 . . ?
Si2 C5 H5B 109.5 . . ?
H5A C5 H5B 109.5 . . ?
Si2 C5 H5C 109.5 . . ?
H5A C5 H5C 109.5 . . ?
H5B C5 H5C 109.5 . . ?
Si2 C6 H6A 109.5 . . ?
Si2 C6 H6B 109.5 . . ?
H6A C6 H6B 109.5 . . ?
Si2 C6 H6C 109.5 . . ?
H6A C6 H6C 109.5 . . ?
H6B C6 H6C 109.5 . . ?
P N3 Si4 131.53(13) . . ?
P N3 Mo2 95.81(10) . . ?
Si4 N3 Mo2 132.37(11) . . ?
N3 Si4 C43 111.72(12) . . ?
N3 Si4 C41 113.32(12) . . ?
C43 Si4 C41 106.89(13) . . ?
N3 Si4 C42 110.77(11) . . ?
C43 Si4 C42 107.01(13) . . ?
C41 Si4 C42 106.79(13) . . ?
Si4 C41 H41A 109.5 . . ?
Si4 C41 H41B 109.5 . . ?
H41A C41 H41B 109.5 . . ?
Si4 C41 H41C 109.5 . . ?
H41A C41 H41C 109.5 . . ?
H41B C41 H41C 109.5 . . ?
Si4 C43 H43A 109.5 . . ?
Si4 C43 H43B 109.5 . . ?
H43A C43 H43B 109.5 . . ?
Si4 C43 H43C 109.5 . . ?
H43A C43 H43C 109.5 . . ?
H43B C43 H43C 109.5 . . ?
Si4 C42 H42A 109.5 . . ?
Si4 C42 H42B 109.5 . . ?
H42A C42 H42B 109.5 . . ?
Si4 C42 H42C 109.5 . . ?
H42A C42 H42C 109.5 . . ?
H42B C42 H42C 109.5 . . ?
P N1 Si1 133.43(13) . . ?
P N1 Mo2 96.87(10) . . ?
Si1 N1 Mo2 129.17(10) . . ?
N1 Si1 C3 111.09(11) . . ?
N1 Si1 C2 111.35(11) . . ?
C3 Si1 C2 108.87(12) . . ?
N1 Si1 C1 111.94(12) . . ?
C3 Si1 C1 106.58(12) . . ?
C2 Si1 C1 106.79(13) . . ?
Si1 C1 H1A 109.5 . . ?
Si1 C1 H1B 109.5 . . ?
H1A C1 H1B 109.5 . . ?
Si1 C1 H1C 109.5 . . ?
H1A C1 H1C 109.5 . . ?
H1B C1 H1C 109.5 . . ?
Si1 C2 H2A 109.5 . . ?
Si1 C2 H2B 109.5 . . ?
H2A C2 H2B 109.5 . . ?
Si1 C2 H2C 109.5 . . ?
H2A C2 H2C 109.5 . . ?
H2B C2 H2C 109.5 . . ?
Si1 C3 H3A 109.5 . . ?
Si1 C3 H3B 109.5 . . ?
H3A C3 H3B 109.5 . . ?
Si1 C3 H3C 109.5 . . ?
H3A C3 H3C 109.5 . . ?
H3B C3 H3C 109.5 . . ?
C27 O6 P 123.86(15) . . ?
O6 C27 C28 110.1(2) . . ?
O6 C27 C26 105.3(2) . . ?
C28 C27 C26 111.5(2) . . ?
O6 C27 H27 110.0 . . ?
C28 C27 H27 110.0 . . ?
C26 C27 H27 110.0 . . ?
C27 C26 H26A 109.5 . . ?
C27 C26 H26B 109.5 . . ?
H26A C26 H26B 109.5 . . ?
C27 C26 H26C 109.5 . . ?
H26A C26 H26C 109.5 . . ?
H26B C26 H26C 109.5 . . ?
C27 C28 H28A 109.5 . . ?
C27 C28 H28B 109.5 . . ?
H28A C28 H28B 109.5 . . ?
C27 C28 H28C 109.5 . . ?
H28A C28 H28C 109.5 . . ?
H28B C28 H28C 109.5 . . ?
C21 O4 Mo2 138.48(15) . . ?
O4 C21 C20 109.6(2) . . ?
O4 C21 C22 109.0(2) . . ?
C20 C21 C22 110.0(2) . . ?
O4 C21 H21 109.4 . . ?
C20 C21 H21 109.4 . . ?
C22 C21 H21 109.4 . . ?
C21 C22 H22A 109.5 . . ?
C21 C22 H22B 109.5 . . ?
H22A C22 H22B 109.5 . . ?
C21 C22 H22C 109.5 . . ?
H22A C22 H22C 109.5 . . ?
H22B C22 H22C 109.5 . . ?
C21 C20 H20A 109.5 . . ?
C21 C20 H20B 109.5 . . ?
H20A C20 H20B 109.5 . . ?
C21 C20 H20C 109.5 . . ?
H20A C20 H20C 109.5 . . ?
H20B C20 H20C 109.5 . . ?
C24 O5 Mo2 129.83(17) . . ?
O5 C24 C25 107.9(2) . . ?
O5 C24 C23 111.7(2) . . ?
C25 C24 C23 110.7(2) . . ?
O5 C24 H24 108.8 . . ?
C25 C24 H24 108.8 . . ?
C23 C24 H24 108.8 . . ?
C24 C23 H23A 109.5 . . ?
C24 C23 H23B 109.5 . . ?
H23A C23 H23B 109.5 . . ?
C24 C23 H23C 109.5 . . ?
H23A C23 H23C 109.5 . . ?
H23B C23 H23C 109.5 . . ?
C24 C25 H25A 109.5 . . ?
C24 C25 H25B 109.5 . . ?
H25A C25 H25B 109.5 . . ?
C24 C25 H25C 109.5 . . ?
H25A C25 H25C 109.5 . . ?
H25B C25 H25C 109.5 . . ?
C18 O3 Mo1 146.85(17) . . ?
O3 C18 C17 108.9(2) . . ?
O3 C18 C19 107.4(2) . . ?
C17 C18 C19 112.1(3) . . ?
O3 C18 H18 109.4 . . ?
C17 C18 H18 109.4 . . ?
C19 C18 H18 109.4 . . ?
C18 C19 H19A 109.5 . . ?
C18 C19 H19B 109.5 . . ?
H19A C19 H19B 109.5 . . ?
C18 C19 H19C 109.5 . . ?
H19A C19 H19C 109.5 . . ?
H19B C19 H19C 109.5 . . ?
C18 C17 H17A 109.5 . . ?
C18 C17 H17B 109.5 . . ?
H17A C17 H17B 109.5 . . ?
C18 C17 H17C 109.5 . . ?
H17A C17 H17C 109.5 . . ?
H17B C17 H17C 109.5 . . ?
C12 O1 Mo1 116.91(16) . . ?
O1 C12 C11 108.7(2) . . ?
O1 C12 C13 109.2(2) . . ?
C11 C12 C13 112.4(3) . . ?
O1 C12 H12 108.8 . . ?
C11 C12 H12 108.8 . . ?
C13 C12 H12 108.8 . . ?
C12 C11 H11A 109.5 . . ?
C12 C11 H11B 109.5 . . ?
H11A C11 H11B 109.5 . . ?
C12 C11 H11C 109.5 . . ?
H11A C11 H11C 109.5 . . ?
H11B C11 H11C 109.5 . . ?
C12 C13 H13A 109.5 . . ?
C12 C13 H13B 109.5 . . ?
H13A C13 H13B 109.5 . . ?
C12 C13 H13C 109.5 . . ?
H13A C13 H13C 109.5 . . ?
H13B C13 H13C 109.5 . . ?
C15 O2 Mo1 129.97(17) . . ?
O2 C15 C14 113.6(2) . . ?
O2 C15 C16 108.9(2) . . ?
C14 C15 C16 111.9(3) . . ?
O2 C15 H15 107.4 . . ?
C14 C15 H15 107.4 . . ?
C16 C15 H15 107.4 . . ?
C15 C14 H14A 109.5 . . ?
C15 C14 H14B 109.5 . . ?
H14A C14 H14B 109.5 . . ?
C15 C14 H14C 109.5 . . ?
H14A C14 H14C 109.5 . . ?
H14B C14 H14C 109.5 . . ?
C15 C16 H16A 109.5 . . ?
C15 C16 H16B 109.5 . . ?
H16A C16 H16B 109.5 . . ?
C15 C16 H16C 109.5 . . ?
H16A C16 H16C 109.5 . . ?
H16B C16 H16C 109.5 . . ?

loop_
_geom_bond_atom_site_label_1
_geom_bond_atom_site_label_2
_geom_bond_distance
_geom_bond_site_symmetry_2
_geom_bond_publ_flag
Mo1 O3 1.875(2) . ?
Mo1 O2 1.9123(19) . ?
Mo1 O1 1.9173(19) . ?
Mo1 Mo2 2.2492(9) . ?
Mo2 O4 1.9136(18) . ?
Mo2 O5 1.9287(18) . ?
Mo2 N1 2.202(2) . ?
Mo2 N3 2.222(2) . ?
Mo2 P 2.8727(14) . ?
P O6 1.5960(18) . ?
P N1 1.600(2) . ?
P N3 1.609(2) . ?
P N2 1.674(2) . ?
N2 Si3 1.785(2) . ?
N2 Si2 1.789(2) . ?
Si3 C7 1.855(3) . ?
Si3 C9 1.880(3) . ?
Si3 C8 1.885(3) . ?
C7 H7A 0.9800 . ?
C7 H7B 0.9800 . ?
C7 H7C 0.9800 . ?
C8 H8A 0.9800 . ?
C8 H8B 0.9800 . ?
C8 H8C 0.9800 . ?
C9 H9A 0.9800 . ?
C9 H9B 0.9800 . ?
C9 H9C 0.9800 . ?
Si2 C6 1.861(3) . ?
Si2 C5 1.872(3) . ?
Si2 C4 1.882(3) . ?
C4 H4A 0.9800 . ?
C4 H4B 0.9800 . ?
C4 H4C 0.9800 . ?
C5 H5A 0.9800 . ?
C5 H5B 0.9800 . ?
C5 H5C 0.9800 . ?
C6 H6A 0.9800 . ?
C6 H6B 0.9800 . ?
C6 H6C 0.9800 . ?
N3 Si4 1.736(2) . ?
Si4 C43 1.861(3) . ?
Si4 C41 1.875(3) . ?
Si4 C42 1.879(3) . ?
C41 H41A 0.9800 . ?
C41 H41B 0.9800 . ?
C41 H41C 0.9800 . ?
C43 H43A 0.9800 . ?
C43 H43B 0.9800 . ?
C43 H43C 0.9800 . ?
C42 H42A 0.9800 . ?
C42 H42B 0.9800 . ?
C42 H42C 0.9800 . ?
N1 Si1 1.741(2) . ?
Si1 C3 1.866(3) . ?
Si1 C2 1.869(3) . ?
Si1 C1 1.871(3) . ?
C1 H1A 0.9800 . ?
C1 H1B 0.9800 . ?
C1 H1C 0.9800 . ?
C2 H2A 0.9800 . ?
C2 H2B 0.9800 . ?
C2 H2C 0.9800 . ?
C3 H3A 0.9800 . ?
C3 H3B 0.9800 . ?
C3 H3C 0.9800 . ?
O6 C27 1.466(3) . ?
C27 C28 1.515(3) . ?
C27 C26 1.530(4) . ?
C27 H27 1.0000 . ?
C26 H26A 0.9800 . ?
C26 H26B 0.9800 . ?
C26 H26C 0.9800 . ?
C28 H28A 0.9800 . ?
C28 H28B 0.9800 . ?
C28 H28C 0.9800 . ?
O4 C21 1.433(3) . ?
C21 C20 1.520(4) . ?
C21 C22 1.523(4) . ?
C21 H21 1.0000 . ?
C22 H22A 0.9800 . ?
C22 H22B 0.9800 . ?
C22 H22C 0.9800 . ?
C20 H20A 0.9800 . ?
C20 H20B 0.9800 . ?
C20 H20C 0.9800 . ?
O5 C24 1.440(3) . ?
C24 C25 1.517(4) . ?
C24 C23 1.523(4) . ?
C24 H24 1.0000 . ?
C23 H23A 0.9800 . ?
C23 H23B 0.9800 . ?
C23 H23C 0.9800 . ?
C25 H25A 0.9800 . ?
C25 H25B 0.9800 . ?
C25 H25C 0.9800 . ?
O3 C18 1.426(3) . ?
C18 C17 1.512(4) . ?
C18 C19 1.517(4) . ?
C18 H18 1.0000 . ?
C19 H19A 0.9800 . ?
C19 H19B 0.9800 . ?
C19 H19C 0.9800 . ?
C17 H17A 0.9800 . ?
C17 H17B 0.9800 . ?
C17 H17C 0.9800 . ?
O1 C12 1.447(3) . ?
C12 C11 1.517(4) . ?
C12 C13 1.523(5) . ?
C12 H12 1.0000 . ?
C11 H11A 0.9800 . ?
C11 H11B 0.9800 . ?
C11 H11C 0.9800 . ?
C13 H13A 0.9800 . ?
C13 H13B 0.9800 . ?
C13 H13C 0.9800 . ?
O2 C15 1.427(3) . ?
C15 C14 1.502(4) . ?
C15 C16 1.508(4) . ?
C15 H15 1.0000 . ?
C14 H14A 0.9800 . ?
C14 H14B 0.9800 . ?
C14 H14C 0.9800 . ?
C16 H16A 0.9800 . ?
C16 H16B 0.9800 . ?
C16 H16C 0.9800 . ?
